data_4119070
loop_
_publ_author_name
'Giese, R.F.jr.'
'Matkovich, V.I.'
'Economy, J.'

_publ_section_title
;
 Presence of carbon in aluminum borides
;
_journal_name_full 'Journal of the American Chemical Society'
_journal_page_first 2337
_journal_page_last 2340
_journal_paper_doi 10.1021/ja01066a007
_journal_volume 86
_journal_year 1964
_chemical_formula_sum 'C4 B24'
_chemical_name_systematic 'Al B24 C4'
_space_group_IT_number 63
_symmetry_space_group_name_Hall '-C 2c 2'
_symmetry_space_group_name_H-M 'C m c m'
_cell_angle_alpha 90
_cell_angle_beta 90
_cell_angle_gamma 90
_cell_formula_units_Z 2
_cell_length_a 5.69
_cell_length_b 8.881
_cell_length_c 9.1
_cell_volume 459.849
_citation_journal_id_ASTM JACSAT
_cod_data_source_file boron_374.cif
_cod_data_source_block B24C4
_cod_original_cell_volume 459.8493
_cod_original_formula_sum 'B24 C4'
_cod_database_code 4119070

loop_
_symmetry_equiv_pos_as_xyz
x,y,z
-x,-y,z+1/2
x,-y,-z
-x,y,-z+1/2
-x,-y,-z
x,y,-z-1/2
-x,y,z
x,-y,z-1/2
x+1/2,y+1/2,z
-x+1/2,-y+1/2,z+1/2
x+1/2,-y+1/2,-z
-x+1/2,y+1/2,-z+1/2
-x+1/2,-y+1/2,-z
x+1/2,y+1/2,-z-1/2
-x+1/2,y+1/2,z
x+1/2,-y+1/2,z-1/2

loop_
_atom_site_label
_atom_site_type_symbol
_atom_site_fract_x
_atom_site_fract_y
_atom_site_fract_z
_atom_site_occupancy
_atom_site_U_iso_or_equiv
B4 B 0.167 0.318 0.25 1 0.0
B1 B 0 0.044 0.084 1 0.0
B5 B 0.25 0.147 0.15 1 0.0
C1 C 0.5 0.157 0.061 1 0.0
B3 B 0.167 -0.014 0.25 1 0.0
B2 B 0 0.246 0.092 1 0.0
